data_4035699
loop_
_publ_author_name
'Octa-Smolin, Frescilia'
'van der Vight, Felix'
'Yadav, Rohan'
'Bhangu, Jasmine'
'Soloviova, Kateryna'
'W\"olper, Christoph'
'Daniliuc, Constantin G.'
'Strassert, Cristian A.'
'Somnitz, Holger'
'Jansen, Georg'
'Niemeyer, Jochen'

_publ_section_title
;
 Synthesis of Furan-Annelated BINOL Derivatives: Acid-Catalyzed
 Cyclization Induces Partial Racemization.
;
_journal_issue 23
_journal_name_full 'The Journal of organic chemistry'
_journal_page_first 14568
_journal_page_last 14587
_journal_paper_doi 10.1021/acs.joc.8b02353
_journal_volume 83
_journal_year 2018
_chemical_formula_sum 'C32 H26 O4'
_chemical_formula_weight 474.53
_space_group_crystal_system triclinic
_space_group_IT_number 2
_space_group_name_Hall '-P 1'
_space_group_name_H-M_alt 'P -1'
_atom_sites_solution_hydrogens geom
_atom_sites_solution_primary direct
_atom_sites_solution_secondary difmap
_audit_creation_method SHELXL-2016/6
_cell_angle_alpha 68.869(3)
_cell_angle_beta 68.313(3)
_cell_angle_gamma 64.712(3)
_cell_formula_units_Z 2
_cell_length_a 11.1050(8)
_cell_length_b 11.4637(8)
_cell_length_c 11.6332(8)
_cell_measurement_reflns_used 9600
_cell_measurement_temperature 100(2)
_cell_measurement_theta_max 33.23
_cell_measurement_theta_min 2.44
_cell_volume 1207.52(15)
_computing_cell_refinement 'BRUKER D8 KAPPA APEX 2 (3.0-2009)'
_computing_data_collection 'BRUKER D8 KAPPA APEX 2 (3.0-2009)'
_computing_data_reduction 'BRUKER D8 KAPPA APEX 2 (3.0-2009)'
_computing_molecular_graphics 'BRUKER AXS SHELXTL (c) 2008 / Vers. 2008/4'
_computing_publication_material 'BRUKER AXS SHELXTL (c) 2008 / Vers. 2008/4'
_computing_structure_refinement 'SHELXL-2016/6 (Sheldrick, 2016)'
_computing_structure_solution 'BRUKER D8 KAPPA APEX 2 (3.0-2009)'
_diffrn_ambient_temperature 100(2)
_diffrn_detector_area_resol_mean 512
_diffrn_measured_fraction_theta_full 0.999
_diffrn_measured_fraction_theta_max 0.987
_diffrn_measurement_device_type
; 
 Bruker D8 KAPPA series II with APEX II area detector system
;
_diffrn_measurement_method
;
 Data collection strategy APEX 2/COSMO
;
_diffrn_radiation_monochromator 'Triumph Goebel mirror'
_diffrn_radiation_source 'fine-focus sealed tube'
_diffrn_radiation_type MoK\a
_diffrn_radiation_wavelength 0.71073
_diffrn_reflns_av_R_equivalents 0.0239
_diffrn_reflns_av_unetI/netI 0.0145
_diffrn_reflns_Laue_measured_fraction_full 0.999
_diffrn_reflns_Laue_measured_fraction_max 0.987
_diffrn_reflns_limit_h_max 17
_diffrn_reflns_limit_h_min -17
_diffrn_reflns_limit_k_max 16
_diffrn_reflns_limit_k_min -17
_diffrn_reflns_limit_l_max 17
_diffrn_reflns_limit_l_min -17
_diffrn_reflns_number 57799
_diffrn_reflns_point_group_measured_fraction_full 0.999
_diffrn_reflns_point_group_measured_fraction_max 0.987
_diffrn_reflns_theta_full 25.242
_diffrn_reflns_theta_max 33.287
_diffrn_reflns_theta_min 1.941
_exptl_absorpt_coefficient_mu 0.085
_exptl_absorpt_correction_T_max 0.75
_exptl_absorpt_correction_T_min 0.72
_exptl_absorpt_correction_type multi-scan
_exptl_absorpt_process_details
; 
 BRUKER AXS SMART APEX 2 Vers. 3.0-2009
 R.H. Blessing, Acta Cryst. (1995) A51 33-38 
;
_exptl_crystal_colour colourless
_exptl_crystal_density_diffrn 1.305
_exptl_crystal_description tablet
_exptl_crystal_F_000 500
_exptl_crystal_size_max 0.584
_exptl_crystal_size_mid 0.301
_exptl_crystal_size_min 0.163
_refine_diff_density_max 1.583
_refine_diff_density_min -0.263
_refine_diff_density_rms 0.064
_refine_ls_extinction_method none
_refine_ls_goodness_of_fit_ref 1.023
_refine_ls_hydrogen_treatment constr
_refine_ls_matrix_type full
_refine_ls_number_parameters 327
_refine_ls_number_reflns 9196
_refine_ls_number_restraints 0
_refine_ls_restrained_S_all 1.023
_refine_ls_R_factor_all 0.0560
_refine_ls_R_factor_gt 0.0488
_refine_ls_shift/su_max 0.000
_refine_ls_shift/su_mean 0.000
_refine_ls_structure_factor_coef Fsqd
_refine_ls_weighting_details 'w=1/[\s^2^(Fo^2^)+(0.0816P)^2^+0.5127P] where P=(Fo^2^+2Fc^2^)/3'
_refine_ls_weighting_scheme calc
_refine_ls_wR_factor_gt 0.1371
_refine_ls_wR_factor_ref 0.1463
_reflns_Friedel_coverage 0.000
_reflns_number_gt 8005
_reflns_number_total 9196
_reflns_threshold_expression 'I > 2\s(I)'
_cod_data_source_file jo8b02353_si_004.cif
_cod_data_source_block fos_450_2m
_cod_depositor_comments
;
The following automatic conversions were performed:

data item '_atom_sites_solution_secondary' value 'diffmap' was
changed to 'difmap'.

Automatic conversion script
Id: cif_fix_values 6909 2019-04-08 15:41:33Z antanas 
;
_cod_database_code 4035699
_shelx_shelxl_version_number 2016/6
_shelx_space_group_comment
;
The symmetry employed for this shelxl refinement is uniquely defined
by the following loop, which should always be used as a source of
symmetry information in preference to the above space-group names.
They are only intended as comments.
;
_shelx_estimated_absorpt_t_min 0.952
_shelx_estimated_absorpt_t_max 0.986

loop_
_space_group_symop_operation_xyz
'x, y, z'
'-x, -y, -z'

loop_
_atom_site_label
_atom_site_type_symbol
_atom_site_fract_x
_atom_site_fract_y
_atom_site_fract_z
_atom_site_U_iso_or_equiv
_atom_site_adp_type
_atom_site_occupancy
_atom_site_site_symmetry_order
_atom_site_calc_flag
_atom_site_refinement_flags_posn
_atom_site_refinement_flags_adp
O1 O 0.82966(6) 0.00667(6) 0.37785(6) 0.01555(12) Uani 1 1 d . .
C1 C 0.77413(8) 0.25182(8) 0.19441(8) 0.01270(13) Uani 1 1 d . .
O2 O 0.97291(7) 0.11963(7) 0.07546(7) 0.01789(13) Uani 1 1 d . .
C2 C 0.91060(8) 0.22931(8) 0.12577(8) 0.01466(14) Uani 1 1 d . .
C3 C 0.97945(9) 0.31604(9) 0.10874(9) 0.01868(16) Uani 1 1 d . .
H3 H 1.074177 0.297039 0.064795 0.022 Uiso 1 1 calc R U
O3 O 0.72124(8) 0.14124(8) 0.52349(7) 0.02297(15) Uani 1 1 d . .
O4 O 1.20217(7) 0.05282(7) 0.08103(7) 0.02040(14) Uani 1 1 d . .
C4 C 0.90888(10) 0.42745(9) 0.15592(9) 0.01884(16) Uani 1 1 d . .
H4 H 0.955668 0.485150 0.144217 0.023 Uiso 1 1 calc R U
C11 C 0.70712(8) 0.15347(8) 0.21961(8) 0.01227(13) Uani 1 1 d . .
C12 C 0.73538(8) 0.03625(8) 0.31157(8) 0.01327(14) Uani 1 1 d . .
C13 C 0.67502(9) -0.06145(8) 0.33663(8) 0.01529(15) Uani 1 1 d . .
C14 C 0.58468(9) -0.03699(9) 0.26868(9) 0.01629(15) Uani 1 1 d . .
H14 H 0.543843 -0.101237 0.285467 0.020 Uiso 1 1 calc R U
C5 C 0.76800(9) 0.45819(8) 0.22157(8) 0.01564(15) Uani 1 1 d . .
C15 C 0.55191(8) 0.08230(8) 0.17436(8) 0.01443(14) Uani 1 1 d . .
C10 C 0.69994(8) 0.36889(8) 0.24154(8) 0.01353(14) Uani 1 1 d . .
C6 C 0.69429(10) 0.57378(9) 0.27067(9) 0.01900(16) Uani 1 1 d . .
H6 H 0.740105 0.632431 0.258677 0.023 Uiso 1 1 calc R U
C20 C 0.61371(8) 0.17842(8) 0.14865(8) 0.01288(14) Uani 1 1 d . .
C16 C 0.45972(10) 0.10705(9) 0.10360(9) 0.01877(16) Uani 1 1 d . .
H16 H 0.418223 0.043218 0.120766 0.023 Uiso 1 1 calc R U
C9 C 0.55900(9) 0.39938(9) 0.31024(8) 0.01619(15) Uani 1 1 d . .
H9 H 0.511989 0.340535 0.325964 0.019 Uiso 1 1 calc R U
C7 C 0.55796(11) 0.60134(9) 0.33503(10) 0.02130(17) Uani 1 1 d . .
H7 H 0.509206 0.679216 0.366692 0.026 Uiso 1 1 calc R U
C19 C 0.58033(9) 0.29652(9) 0.05229(8) 0.01598(15) Uani 1 1 d . .
H19 H 0.620183 0.361903 0.034127 0.019 Uiso 1 1 calc R U
C17 C 0.42989(10) 0.22187(10) 0.01087(10) 0.02083(17) Uani 1 1 d . .
H17 H 0.368122 0.237235 -0.035983 0.025 Uiso 1 1 calc R U
C8 C 0.49018(10) 0.51324(9) 0.35409(9) 0.02004(17) Uani 1 1 d . .
H8 H 0.395386 0.533138 0.397989 0.024 Uiso 1 1 calc R U
C18 C 0.49097(10) 0.31771(9) -0.01529(9) 0.01953(16) Uani 1 1 d . .
H18 H 0.470175 0.397155 -0.079887 0.023 Uiso 1 1 calc R U
C21 C 0.71180(9) -0.18541(10) 0.43126(10) 0.01998(17) Uani 1 1 d . .
C22 C 0.74610(10) -0.28380(10) 0.50811(10) 0.02067(17) Uani 1 1 d . .
C23 C 0.79087(9) -0.40354(9) 0.60428(9) 0.01815(16) Uani 1 1 d . .
C24 C 0.86072(10) -0.52729(9) 0.57344(10) 0.02041(17) Uani 1 1 d . .
H24 H 0.877068 -0.533604 0.489408 0.024 Uiso 1 1 calc R U
C25 C 0.90613(11) -0.64090(10) 0.66583(10) 0.02298(18) Uani 1 1 d . .
H25 H 0.954144 -0.724639 0.644664 0.028 Uiso 1 1 calc R U
C26 C 0.88124(11) -0.63194(10) 0.78925(10) 0.02439(19) Uani 1 1 d . .
H26 H 0.911920 -0.709711 0.852290 0.029 Uiso 1 1 calc R U
C27 C 0.81169(11) -0.50964(11) 0.82056(10) 0.02396(19) Uani 1 1 d . .
H27 H 0.794833 -0.504016 0.904951 0.029 Uiso 1 1 calc R U
C28 C 0.76662(10) -0.39526(10) 0.72851(10) 0.02135(17) Uani 1 1 d . .
H28 H 0.719449 -0.311661 0.750009 0.026 Uiso 1 1 calc R U
C31 C 0.77070(10) 0.01242(9) 0.50868(9) 0.01947(16) Uani 1 1 d . .
H31A H 0.694196 -0.023643 0.544848 0.023 Uiso 1 1 calc R U
H31B H 0.841320 -0.044255 0.556980 0.023 Uiso 1 1 calc R U
C29 C 1.11393(9) 0.09093(10) 0.00495(9) 0.01912(16) Uani 1 1 d . .
H29A H 1.140008 0.018777 -0.036489 0.023 Uiso 1 1 calc R U
H29B H 1.124914 0.170772 -0.063010 0.023 Uiso 1 1 calc R U
C32 C 0.82856(12) 0.19343(12) 0.49111(11) 0.0275(2) Uani 1 1 d . .
H32A H 0.880299 0.193738 0.402171 0.041 Uiso 1 1 calc R U
H32B H 0.890707 0.137929 0.546890 0.041 Uiso 1 1 calc R U
H32C H 0.788387 0.284476 0.502027 0.041 Uiso 1 1 calc R U
C30 C 1.20221(12) -0.07000(11) 0.17285(11) 0.0273(2) Uani 1 1 d . .
H30A H 1.230625 -0.139782 0.128930 0.041 Uiso 1 1 calc R U
H30B H 1.109341 -0.060303 0.229179 0.041 Uiso 1 1 calc R U
H30C H 1.266684 -0.094220 0.223470 0.041 Uiso 1 1 calc R U

loop_
_atom_site_aniso_label
_atom_site_aniso_U_11
_atom_site_aniso_U_22
_atom_site_aniso_U_33
_atom_site_aniso_U_23
_atom_site_aniso_U_13
_atom_site_aniso_U_12
O1 0.0147(3) 0.0175(3) 0.0153(3) -0.0036(2) -0.0055(2) -0.0051(2)
C1 0.0131(3) 0.0130(3) 0.0135(3) -0.0026(3) -0.0032(2) -0.0065(2)
O2 0.0131(3) 0.0198(3) 0.0230(3) -0.0108(2) 0.0000(2) -0.0068(2)
C2 0.0141(3) 0.0153(3) 0.0160(3) -0.0044(3) -0.0025(3) -0.0069(3)
C3 0.0158(3) 0.0203(4) 0.0221(4) -0.0054(3) -0.0015(3) -0.0107(3)
O3 0.0237(3) 0.0227(3) 0.0250(3) -0.0110(3) -0.0072(3) -0.0051(3)
O4 0.0165(3) 0.0217(3) 0.0249(3) -0.0051(3) -0.0060(2) -0.0081(2)
C4 0.0198(4) 0.0185(4) 0.0222(4) -0.0042(3) -0.0041(3) -0.0118(3)
C11 0.0121(3) 0.0121(3) 0.0136(3) -0.0035(3) -0.0025(2) -0.0052(2)
C12 0.0131(3) 0.0129(3) 0.0144(3) -0.0034(3) -0.0035(2) -0.0049(2)
C13 0.0157(3) 0.0133(3) 0.0171(3) -0.0032(3) -0.0035(3) -0.0060(3)
C14 0.0170(3) 0.0139(3) 0.0199(4) -0.0031(3) -0.0050(3) -0.0075(3)
C5 0.0188(4) 0.0140(3) 0.0167(3) -0.0025(3) -0.0050(3) -0.0085(3)
C15 0.0144(3) 0.0140(3) 0.0172(3) -0.0045(3) -0.0045(3) -0.0059(3)
C10 0.0153(3) 0.0129(3) 0.0138(3) -0.0023(3) -0.0039(3) -0.0067(3)
C6 0.0249(4) 0.0151(3) 0.0201(4) -0.0047(3) -0.0055(3) -0.0095(3)
C20 0.0131(3) 0.0129(3) 0.0134(3) -0.0035(3) -0.0030(2) -0.0052(2)
C16 0.0192(4) 0.0193(4) 0.0232(4) -0.0057(3) -0.0086(3) -0.0083(3)
C9 0.0160(3) 0.0154(3) 0.0177(4) -0.0049(3) -0.0028(3) -0.0064(3)
C7 0.0264(4) 0.0161(4) 0.0218(4) -0.0071(3) -0.0040(3) -0.0074(3)
C19 0.0184(3) 0.0149(3) 0.0155(3) -0.0018(3) -0.0055(3) -0.0069(3)
C17 0.0222(4) 0.0224(4) 0.0225(4) -0.0048(3) -0.0114(3) -0.0075(3)
C8 0.0195(4) 0.0178(4) 0.0217(4) -0.0077(3) -0.0017(3) -0.0059(3)
C18 0.0225(4) 0.0188(4) 0.0182(4) -0.0019(3) -0.0092(3) -0.0066(3)
C21 0.0164(4) 0.0226(4) 0.0245(4) -0.0109(3) -0.0034(3) -0.0071(3)
C22 0.0192(4) 0.0231(4) 0.0231(4) -0.0081(3) -0.0011(3) -0.0117(3)
C23 0.0171(4) 0.0164(4) 0.0205(4) -0.0006(3) -0.0053(3) -0.0081(3)
C24 0.0220(4) 0.0169(4) 0.0228(4) -0.0016(3) -0.0069(3) -0.0087(3)
C25 0.0235(4) 0.0160(4) 0.0292(5) 0.0001(3) -0.0101(4) -0.0082(3)
C26 0.0246(4) 0.0212(4) 0.0265(5) 0.0053(3) -0.0125(4) -0.0110(3)
C27 0.0246(4) 0.0271(5) 0.0202(4) 0.0004(3) -0.0079(3) -0.0119(4)
C28 0.0211(4) 0.0208(4) 0.0208(4) -0.0023(3) -0.0050(3) -0.0084(3)
C31 0.0234(4) 0.0199(4) 0.0156(4) -0.0041(3) -0.0064(3) -0.0068(3)
C29 0.0136(3) 0.0246(4) 0.0193(4) -0.0087(3) -0.0006(3) -0.0068(3)
C32 0.0345(5) 0.0286(5) 0.0284(5) -0.0084(4) -0.0129(4) -0.0135(4)
C30 0.0260(5) 0.0239(5) 0.0297(5) -0.0007(4) -0.0091(4) -0.0094(4)

loop_
_atom_type_symbol
_atom_type_description
_atom_type_scat_dispersion_real
_atom_type_scat_dispersion_imag
_atom_type_scat_source
C C 0.0033 0.0016 'International Tables Vol C Tables 4.2.6.8 and 6.1.1.4'
H H 0.0000 0.0000 'International Tables Vol C Tables 4.2.6.8 and 6.1.1.4'
O O 0.0106 0.0060 'International Tables Vol C Tables 4.2.6.8 and 6.1.1.4'

loop_
_geom_angle_atom_site_label_1
_geom_angle_atom_site_label_2
_geom_angle_atom_site_label_3
_geom_angle
C12 O1 C31 114.63(7)
C2 C1 C10 119.07(7)
C2 C1 C11 120.11(7)
C10 C1 C11 120.82(7)
C2 O2 C29 118.34(7)
O2 C2 C1 115.98(7)
O2 C2 C3 122.89(8)
C1 C2 C3 121.13(8)
C4 C3 C2 119.76(8)
C31 O3 C32 112.67(8)
C29 O4 C30 111.93(8)
C3 C4 C5 121.33(8)
C12 C11 C20 118.94(7)
C12 C11 C1 120.17(7)
C20 C11 C1 120.88(7)
C11 C12 O1 120.32(7)
C11 C12 C13 121.69(7)
O1 C12 C13 117.90(7)
C14 C13 C12 119.27(8)
C14 C13 C21 121.08(8)
C12 C13 C21 119.64(8)
C13 C14 C15 120.91(8)
C4 C5 C6 121.53(8)
C4 C5 C10 118.78(8)
C6 C5 C10 119.68(8)
C14 C15 C16 120.92(8)
C14 C15 C20 119.57(7)
C16 C15 C20 119.50(8)
C9 C10 C1 121.93(7)
C9 C10 C5 118.25(8)
C1 C10 C5 119.82(7)
C7 C6 C5 120.68(8)
C19 C20 C15 118.37(7)
C19 C20 C11 122.02(7)
C15 C20 C11 119.61(7)
C17 C16 C15 120.75(8)
C8 C9 C10 120.56(8)
C6 C7 C8 119.64(8)
C18 C19 C20 120.91(8)
C16 C17 C18 120.08(8)
C9 C8 C7 121.17(9)
C19 C18 C17 120.40(8)
C22 C21 C13 176.85(10)
C21 C22 C23 178.11(10)
C28 C23 C24 119.59(9)
C28 C23 C22 119.76(9)
C24 C23 C22 120.63(9)
C25 C24 C23 120.04(9)
C24 C25 C26 120.03(9)
C27 C26 C25 120.22(9)
C26 C27 C28 120.15(10)
C27 C28 C23 119.96(9)
O3 C31 O1 112.28(8)
O4 C29 O2 112.58(8)

loop_
_geom_bond_atom_site_label_1
_geom_bond_atom_site_label_2
_geom_bond_distance
O1 C12 1.3822(10)
O1 C31 1.4312(11)
C1 C2 1.3860(11)
C1 C10 1.4257(11)
C1 C11 1.4926(11)
O2 C2 1.3748(10)
O2 C29 1.4278(11)
C2 C3 1.4170(12)
C3 C4 1.3707(13)
O3 C31 1.3903(12)
O3 C32 1.4265(14)
O4 C29 1.3895(12)
O4 C30 1.4279(13)
C4 C5 1.4125(13)
C11 C12 1.3784(11)
C11 C20 1.4312(11)
C12 C13 1.4319(11)
C13 C14 1.3769(12)
C13 C21 1.4514(13)
C14 C15 1.4123(12)
C5 C6 1.4233(12)
C5 C10 1.4257(11)
C15 C16 1.4185(12)
C15 C20 1.4253(11)
C10 C9 1.4213(12)
C6 C7 1.3699(14)
C20 C19 1.4182(11)
C16 C17 1.3689(13)
C9 C8 1.3739(12)
C7 C8 1.4144(13)
C19 C18 1.3765(12)
C17 C18 1.4152(13)
C21 C22 1.1722(15)
C22 C23 1.4505(14)
C23 C28 1.3998(14)
C23 C24 1.4014(13)
C24 C25 1.3914(13)
C25 C26 1.3918(16)
C26 C27 1.3892(16)
C27 C28 1.3927(14)
